data_2236538
loop_
_publ_author_name
'Alvarez-Larena, Angel'
'Martinez-Cuevas, Francisco J.'
'Flor, Teresa'
'Real, Juli'

_publ_section_title
;
 (2-{[2-(diphenylphosphino)phenyl]thio}phenyl)diphenylphosphine sulfide
;
_journal_coeditor_code PK2445
_journal_issue 11
_journal_name_full 'Acta Crystallographica Section E'
_journal_page_first o3094
_journal_paper_doi 10.1107/S1600536812041347
_journal_volume 68
_journal_year 2012
_chemical_formula_moiety 'C36 H28 P2 S2'
_chemical_formula_sum 'C36 H28 P2 S2'
_chemical_formula_weight 586.64
_chemical_name_systematic
;
(2-{[2-(diphenylphosphino)phenyl]thio}phenyl)diphenylphosphine sulfide
;
_space_group_IT_number 2
_symmetry_cell_setting triclinic
_symmetry_space_group_name_Hall '-P 1'
_symmetry_space_group_name_H-M 'P -1'
_atom_sites_solution_hydrogens geom
_atom_sites_solution_primary direct
_atom_sites_solution_secondary difmap
_audit_creation_method SHELXL-97
_cell_angle_alpha 76.404(2)
_cell_angle_beta 79.151(2)
_cell_angle_gamma 81.976(2)
_cell_formula_units_Z 2
_cell_length_a 10.8595(10)
_cell_length_b 11.0267(10)
_cell_length_c 13.3031(12)
_cell_measurement_reflns_used 1777
_cell_measurement_temperature 296(2)
_cell_measurement_theta_max 23.00
_cell_measurement_theta_min 2.57
_cell_volume 1513.1(2)
_computing_cell_refinement 'SAINT (Bruker, 2001)'
_computing_data_collection 'SMART (Bruker, 2001)'
_computing_data_reduction 'SAINT (Bruker, 2001)'
_computing_molecular_graphics 'PLATON (Spek, 2009)'
_computing_publication_material 'publCIF (Westrip, 2010)'
_computing_structure_refinement 'SHELXTL (Sheldrick, 2008)'
_computing_structure_solution 'SHELXTL (Sheldrick, 2008)'
_diffrn_ambient_temperature 296(2)
_diffrn_detector_area_resol_mean 8.13
_diffrn_measured_fraction_theta_full 0.986
_diffrn_measured_fraction_theta_max 0.879
_diffrn_measurement_device_type 'Bruker SMART APEX diffractometer'
_diffrn_measurement_method '\f and \w scans'
_diffrn_radiation_monochromator graphite
_diffrn_radiation_source 'fine-focus sealed tube'
_diffrn_radiation_type MoK\a
_diffrn_radiation_wavelength 0.71073
_diffrn_reflns_av_R_equivalents 0.0290
_diffrn_reflns_av_sigmaI/netI 0.0756
_diffrn_reflns_limit_h_max 14
_diffrn_reflns_limit_h_min -14
_diffrn_reflns_limit_k_max 14
_diffrn_reflns_limit_k_min -8
_diffrn_reflns_limit_l_max 17
_diffrn_reflns_limit_l_min -17
_diffrn_reflns_number 10362
_diffrn_reflns_theta_full 25.00
_diffrn_reflns_theta_max 28.88
_diffrn_reflns_theta_min 1.60
_diffrn_standards_decay_% 0.2
_diffrn_standards_number 128
_exptl_absorpt_coefficient_mu 0.306
_exptl_absorpt_correction_T_max 0.941
_exptl_absorpt_correction_T_min 0.806
_exptl_absorpt_correction_type multi-scan
_exptl_absorpt_process_details '(SADABS; Bruker, 2001)'
_exptl_crystal_colour colourless
_exptl_crystal_density_diffrn 1.288
_exptl_crystal_density_method 'not measured'
_exptl_crystal_description prism
_exptl_crystal_F_000 612
_exptl_crystal_size_max 0.34
_exptl_crystal_size_mid 0.22
_exptl_crystal_size_min 0.20
_refine_diff_density_max 0.463
_refine_diff_density_min -0.294
_refine_ls_extinction_method none
_refine_ls_goodness_of_fit_ref 0.975
_refine_ls_hydrogen_treatment noref
_refine_ls_matrix_type full
_refine_ls_number_parameters 361
_refine_ls_number_reflns 6991
_refine_ls_number_restraints 0
_refine_ls_restrained_S_all 0.975
_refine_ls_R_factor_all 0.1043
_refine_ls_R_factor_gt 0.0594
_refine_ls_shift/su_max 0.000
_refine_ls_shift/su_mean 0.000
_refine_ls_structure_factor_coef Fsqd
_refine_ls_weighting_details 'calc w=1/[\s^2^(Fo^2^)+(0.0590P)^2^] where P=(Fo^2^+2Fc^2^)/3'
_refine_ls_weighting_scheme calc
_refine_ls_wR_factor_gt 0.1169
_refine_ls_wR_factor_ref 0.1354
_reflns_number_gt 4414
_reflns_number_total 6991
_reflns_threshold_expression >2\s(I)
_cod_data_source_file pk2445.cif
_cod_data_source_block I
_cod_database_code 2236538
_cod_database_fobs_code 2236538

loop_
_symmetry_equiv_pos_as_xyz
'x, y, z'
'-x, -y, -z'

loop_
_atom_site_type_symbol
_atom_site_label
_atom_site_fract_x
_atom_site_fract_y
_atom_site_fract_z
_atom_site_U_iso_or_equiv
_atom_site_adp_type
_atom_site_calc_flag
_atom_site_refinement_flags
_atom_site_occupancy
_atom_site_symmetry_multiplicity
C C41 0.4459(2) 0.2347(2) 0.3240(2) 0.0322(6) Uani d . 1 1
C C42 0.3286(3) 0.2950(2) 0.3009(2) 0.0337(6) Uani d . 1 1
C C43 0.2504(3) 0.2351(3) 0.2616(2) 0.0421(7) Uani d . 1 1
H H43 0.1724 0.2752 0.2473 0.050 Uiso calc R 1 1
C C44 0.2877(3) 0.1157(3) 0.2436(2) 0.0452(7) Uani d . 1 1
H H44 0.2343 0.0758 0.2179 0.054 Uiso calc R 1 1
C C45 0.4029(3) 0.0558(3) 0.2634(2) 0.0466(8) Uani d . 1 1
H H45 0.4281 -0.0240 0.2506 0.056 Uiso calc R 1 1
C C46 0.4811(3) 0.1158(3) 0.3026(2) 0.0426(7) Uani d . 1 1
H H46 0.5596 0.0754 0.3150 0.051 Uiso calc R 1 1
C C51 0.4753(2) 0.2811(3) 0.5186(2) 0.0361(6) Uani d . 1 1
C C52 0.5194(3) 0.3387(3) 0.5850(2) 0.0468(7) Uani d . 1 1
H H52 0.5817 0.3929 0.5580 0.056 Uiso calc R 1 1
C C53 0.4717(3) 0.3165(3) 0.6914(3) 0.0547(9) Uani d . 1 1
H H53 0.5032 0.3543 0.7355 0.066 Uiso calc R 1 1
C C54 0.3779(3) 0.2387(3) 0.7314(2) 0.0543(9) Uani d . 1 1
H H54 0.3461 0.2233 0.8027 0.065 Uiso calc R 1 1
C C55 0.3308(3) 0.1834(3) 0.6661(2) 0.0507(8) Uani d . 1 1
H H55 0.2659 0.1322 0.6929 0.061 Uiso calc R 1 1
C C56 0.3800(3) 0.2038(3) 0.5604(2) 0.0423(7) Uani d . 1 1
H H56 0.3486 0.1651 0.5169 0.051 Uiso calc R 1 1
C C61 0.6912(2) 0.2077(3) 0.3795(2) 0.0382(7) Uani d . 1 1
C C62 0.7832(3) 0.2262(3) 0.2904(2) 0.0507(8) Uani d . 1 1
H H62 0.7688 0.2910 0.2337 0.061 Uiso calc R 1 1
C C63 0.8948(3) 0.1504(4) 0.2849(3) 0.0626(10) Uani d . 1 1
H H63 0.9544 0.1632 0.2243 0.075 Uiso calc R 1 1
C C64 0.9187(3) 0.0555(4) 0.3690(3) 0.0650(11) Uani d . 1 1
H H64 0.9944 0.0042 0.3654 0.078 Uiso calc R 1 1
C C65 0.8313(3) 0.0372(3) 0.4570(3) 0.0601(9) Uani d . 1 1
H H65 0.8479 -0.0264 0.5140 0.072 Uiso calc R 1 1
C C66 0.7179(3) 0.1118(3) 0.4634(2) 0.0479(8) Uani d . 1 1
H H66 0.6590 0.0977 0.5244 0.057 Uiso calc R 1 1
C C11 0.0501(2) 0.5606(2) 0.2821(2) 0.0330(6) Uani d . 1 1
C C12 0.1193(2) 0.4622(2) 0.3423(2) 0.0330(6) Uani d . 1 1
C C13 0.0563(3) 0.3762(3) 0.4220(2) 0.0423(7) Uani d . 1 1
H H13 0.1023 0.3118 0.4623 0.051 Uiso calc R 1 1
C C14 -0.0737(3) 0.3851(3) 0.4424(2) 0.0474(8) Uani d . 1 1
H H14 -0.1148 0.3265 0.4957 0.057 Uiso calc R 1 1
C C15 -0.1419(3) 0.4801(3) 0.3838(2) 0.0506(8) Uani d . 1 1
H H15 -0.2295 0.4859 0.3970 0.061 Uiso calc R 1 1
C C16 -0.0809(3) 0.5676(3) 0.3054(2) 0.0429(7) Uani d . 1 1
H H16 -0.1284 0.6327 0.2671 0.051 Uiso calc R 1 1
C C21 0.2330(3) 0.6318(3) 0.0877(2) 0.0423(7) Uani d . 1 1
C C22 0.3334(3) 0.7007(3) 0.0351(3) 0.0560(9) Uani d . 1 1
H H22 0.3477 0.7705 0.0576 0.067 Uiso calc R 1 1
C C23 0.4119(3) 0.6655(4) -0.0504(3) 0.0701(11) Uani d . 1 1
H H23 0.4779 0.7125 -0.0856 0.084 Uiso calc R 1 1
C C24 0.3926(4) 0.5619(4) -0.0831(3) 0.0733(12) Uani d . 1 1
H H24 0.4457 0.5386 -0.1404 0.088 Uiso calc R 1 1
C C25 0.2949(4) 0.4923(4) -0.0316(3) 0.0667(10) Uani d . 1 1
H H25 0.2823 0.4217 -0.0538 0.080 Uiso calc R 1 1
C C26 0.2147(3) 0.5276(3) 0.0538(2) 0.0540(9) Uani d . 1 1
H H26 0.1484 0.4806 0.0882 0.065 Uiso calc R 1 1
C C31 -0.0005(3) 0.7811(3) 0.1210(2) 0.0383(7) Uani d . 1 1
C C32 -0.0465(3) 0.7388(3) 0.0465(2) 0.0541(8) Uani d . 1 1
H H32 -0.0143 0.6609 0.0321 0.065 Uiso calc R 1 1
C C33 -0.1383(3) 0.8088(3) -0.0065(3) 0.0614(10) Uani d . 1 1
H H33 -0.1678 0.7785 -0.0561 0.074 Uiso calc R 1 1
C C34 -0.1865(3) 0.9242(3) 0.0142(3) 0.0579(9) Uani d . 1 1
H H34 -0.2482 0.9723 -0.0221 0.070 Uiso calc R 1 1
C C35 -0.1440(3) 0.9685(3) 0.0880(3) 0.0552(9) Uani d . 1 1
H H35 -0.1771 1.0461 0.1024 0.066 Uiso calc R 1 1
C C36 -0.0508(3) 0.8964(3) 0.1412(2) 0.0448(7) Uani d . 1 1
H H36 -0.0220 0.9266 0.1913 0.054 Uiso calc R 1 1
P P1 0.12398(7) 0.69086(7) 0.19072(6) 0.03650(19) Uani d . 1 1
P P2 0.54595(7) 0.31492(7) 0.37954(6) 0.03589(19) Uani d . 1 1
S S1 0.19859(8) 0.79139(8) 0.26148(7) 0.0525(2) Uani d . 1 1
S S2 0.28748(7) 0.45079(7) 0.32212(6) 0.03975(19) Uani d . 1 1

loop_
_atom_site_aniso_label
_atom_site_aniso_U_11
_atom_site_aniso_U_22
_atom_site_aniso_U_33
_atom_site_aniso_U_12
_atom_site_aniso_U_13
_atom_site_aniso_U_23
C41 0.0324(14) 0.0306(14) 0.0319(14) 0.0022(11) -0.0072(11) -0.0047(12)
C42 0.0402(15) 0.0285(14) 0.0313(14) 0.0029(12) -0.0089(12) -0.0055(12)
C43 0.0443(17) 0.0390(17) 0.0448(17) 0.0046(14) -0.0201(14) -0.0077(14)
C44 0.0531(19) 0.0401(17) 0.0475(17) -0.0036(14) -0.0196(15) -0.0107(15)
C45 0.058(2) 0.0345(16) 0.0486(18) 0.0053(15) -0.0144(15) -0.0131(15)
C46 0.0408(17) 0.0408(17) 0.0448(17) 0.0091(13) -0.0115(14) -0.0105(14)
C51 0.0328(15) 0.0362(15) 0.0379(15) 0.0059(12) -0.0083(12) -0.0083(13)
C52 0.0452(18) 0.0511(19) 0.0460(18) -0.0071(15) -0.0071(14) -0.0131(16)
C53 0.062(2) 0.061(2) 0.0471(19) -0.0007(18) -0.0130(17) -0.0214(18)
C54 0.056(2) 0.059(2) 0.0393(17) 0.0110(17) 0.0005(16) -0.0110(17)
C55 0.0415(18) 0.051(2) 0.0509(19) -0.0021(15) 0.0034(15) -0.0045(16)
C56 0.0410(17) 0.0403(17) 0.0439(17) -0.0020(13) -0.0065(14) -0.0069(14)
C61 0.0321(15) 0.0417(17) 0.0422(16) -0.0028(13) -0.0077(13) -0.0108(14)
C62 0.0440(18) 0.061(2) 0.0461(18) -0.0004(16) -0.0088(15) -0.0119(17)
C63 0.0427(19) 0.088(3) 0.062(2) 0.0040(19) -0.0042(17) -0.034(2)
C64 0.043(2) 0.083(3) 0.079(3) 0.0206(19) -0.0251(19) -0.041(2)
C65 0.056(2) 0.060(2) 0.067(2) 0.0154(18) -0.0290(19) -0.0149(19)
C66 0.0417(17) 0.0490(19) 0.0471(18) 0.0038(15) -0.0081(14) -0.0028(16)
C11 0.0327(14) 0.0326(15) 0.0331(14) -0.0001(12) -0.0066(12) -0.0069(12)
C12 0.0338(14) 0.0332(15) 0.0328(14) 0.0000(12) -0.0077(12) -0.0088(12)
C13 0.0536(19) 0.0327(16) 0.0380(16) -0.0019(14) -0.0106(14) -0.0015(13)
C14 0.055(2) 0.0422(18) 0.0417(17) -0.0144(15) 0.0027(15) -0.0047(15)
C15 0.0382(17) 0.0511(19) 0.057(2) -0.0060(15) 0.0022(15) -0.0084(17)
C16 0.0370(16) 0.0411(17) 0.0465(17) 0.0038(13) -0.0078(13) -0.0051(15)
C21 0.0421(17) 0.0389(17) 0.0392(16) 0.0046(13) -0.0072(13) 0.0003(14)
C22 0.0467(19) 0.056(2) 0.053(2) -0.0013(16) -0.0026(16) 0.0043(17)
C23 0.054(2) 0.080(3) 0.051(2) 0.006(2) 0.0097(17) 0.015(2)
C24 0.076(3) 0.078(3) 0.045(2) 0.024(2) 0.0067(19) -0.003(2)
C25 0.083(3) 0.062(2) 0.049(2) 0.014(2) -0.004(2) -0.0173(19)
C26 0.058(2) 0.050(2) 0.0473(19) 0.0020(16) -0.0004(16) -0.0087(17)
C31 0.0409(16) 0.0348(16) 0.0342(15) 0.0020(13) -0.0061(13) -0.0010(13)
C32 0.062(2) 0.0462(19) 0.0534(19) 0.0093(16) -0.0195(17) -0.0096(17)
C33 0.069(2) 0.066(2) 0.050(2) 0.0031(19) -0.0292(18) -0.0048(18)
C34 0.053(2) 0.060(2) 0.050(2) 0.0073(17) -0.0192(16) 0.0099(18)
C35 0.051(2) 0.0460(19) 0.056(2) 0.0128(16) -0.0047(16) -0.0009(17)
C36 0.0499(18) 0.0389(17) 0.0403(16) 0.0025(14) -0.0054(14) -0.0038(14)
P1 0.0373(4) 0.0316(4) 0.0373(4) 0.0013(3) -0.0079(3) -0.0023(3)
P2 0.0335(4) 0.0352(4) 0.0375(4) -0.0007(3) -0.0076(3) -0.0052(3)
S1 0.0574(5) 0.0426(5) 0.0608(5) -0.0065(4) -0.0208(4) -0.0079(4)
S2 0.0366(4) 0.0311(4) 0.0525(4) 0.0034(3) -0.0158(3) -0.0080(3)

loop_
_atom_type_symbol
_atom_type_description
_atom_type_scat_dispersion_real
_atom_type_scat_dispersion_imag
_atom_type_scat_source
C C 0.0033 0.0016 'International Tables Vol C Tables 4.2.6.8 and 6.1.1.4'
H H 0.0000 0.0000 'International Tables Vol C Tables 4.2.6.8 and 6.1.1.4'
P P 0.1023 0.0942 'International Tables Vol C Tables 4.2.6.8 and 6.1.1.4'
S S 0.1246 0.1234 'International Tables Vol C Tables 4.2.6.8 and 6.1.1.4'

loop_
_geom_angle_atom_site_label_1
_geom_angle_atom_site_label_2
_geom_angle_atom_site_label_3
_geom_angle
C46 C41 C42 117.6(2)
C46 C41 P2 123.1(2)
C42 C41 P2 119.37(19)
C43 C42 C41 120.3(2)
C43 C42 S2 122.3(2)
C41 C42 S2 117.4(2)
C44 C43 C42 120.3(3)
C44 C43 H43 119.9
C42 C43 H43 119.9
C45 C44 C43 120.6(3)
C45 C44 H44 119.7
C43 C44 H44 119.7
C44 C45 C46 119.1(3)
C44 C45 H45 120.4
C46 C45 H45 120.4
C45 C46 C41 122.1(3)
C45 C46 H46 119.0
C41 C46 H46 119.0
C56 C51 C52 118.3(3)
C56 C51 P2 124.2(2)
C52 C51 P2 117.5(2)
C51 C52 C53 120.9(3)
C51 C52 H52 119.6
C53 C52 H52 119.6
C54 C53 C52 119.8(3)
C54 C53 H53 120.1
C52 C53 H53 120.1
C53 C54 C55 120.0(3)
C53 C54 H54 120.0
C55 C54 H54 120.0
C54 C55 C56 120.1(3)
C54 C55 H55 120.0
C56 C55 H55 120.0
C55 C56 C51 120.9(3)
C55 C56 H56 119.6
C51 C56 H56 119.6
C66 C61 C62 117.5(3)
C66 C61 P2 124.6(2)
C62 C61 P2 117.9(2)
C63 C62 C61 121.2(3)
C63 C62 H62 119.4
C61 C62 H62 119.4
C62 C63 C64 120.2(3)
C62 C63 H63 119.9
C64 C63 H63 119.9
C65 C64 C63 119.6(3)
C65 C64 H64 120.2
C63 C64 H64 120.2
C64 C65 C66 120.9(3)
C64 C65 H65 119.5
C66 C65 H65 119.5
C65 C66 C61 120.6(3)
C65 C66 H66 119.7
C61 C66 H66 119.7
C16 C11 C12 117.9(3)
C16 C11 P1 119.0(2)
C12 C11 P1 122.4(2)
C13 C12 C11 119.7(3)
C13 C12 S2 119.4(2)
C11 C12 S2 120.9(2)
C14 C13 C12 120.9(3)
C14 C13 H13 119.5
C12 C13 H13 119.5
C15 C14 C13 119.8(3)
C15 C14 H14 120.1
C13 C14 H14 120.1
C14 C15 C16 120.1(3)
C14 C15 H15 120.0
C16 C15 H15 120.0
C15 C16 C11 121.6(3)
C15 C16 H16 119.2
C11 C16 H16 119.2
C26 C21 C22 118.7(3)
C26 C21 P1 122.6(2)
C22 C21 P1 118.4(2)
C23 C22 C21 120.3(4)
C23 C22 H22 119.8
C21 C22 H22 119.8
C24 C23 C22 120.3(4)
C24 C23 H23 119.9
C22 C23 H23 119.9
C23 C24 C25 120.2(3)
C23 C24 H24 119.9
C25 C24 H24 119.9
C24 C25 C26 120.0(4)
C24 C25 H25 120.0
C26 C25 H25 120.0
C21 C26 C25 120.5(3)
C21 C26 H26 119.8
C25 C26 H26 119.8
C36 C31 C32 117.8(3)
C36 C31 P1 119.8(2)
C32 C31 P1 122.5(2)
C33 C32 C31 121.7(3)
C33 C32 H32 119.2
C31 C32 H32 119.2
C32 C33 C34 119.7(3)
C32 C33 H33 120.2
C34 C33 H33 120.2
C35 C34 C33 120.2(3)
C35 C34 H34 119.9
C33 C34 H34 119.9
C34 C35 C36 119.5(3)
C34 C35 H35 120.2
C36 C35 H35 120.2
C31 C36 C35 121.2(3)
C31 C36 H36 119.4
C35 C36 H36 119.4
C21 P1 C11 109.24(13)
C21 P1 C31 102.63(13)
C11 P1 C31 105.41(13)
C21 P1 S1 114.07(11)
C11 P1 S1 112.23(9)
C31 P1 S1 112.52(10)
C61 P2 C51 101.84(12)
C61 P2 C41 101.92(12)
C51 P2 C41 100.97(13)
C12 S2 C42 101.92(13)

loop_
_geom_bond_atom_site_label_1
_geom_bond_atom_site_label_2
_geom_bond_distance
C41 C46 1.394(4)
C41 C42 1.405(3)
C41 P2 1.840(3)
C42 C43 1.385(4)
C42 S2 1.788(3)
C43 C44 1.384(4)
C43 H43 0.9300
C44 C45 1.372(4)
C44 H44 0.9300
C45 C46 1.384(4)
C45 H45 0.9300
C46 H46 0.9300
C51 C56 1.383(4)
C51 C52 1.386(4)
C51 P2 1.836(3)
C52 C53 1.388(4)
C52 H52 0.9300
C53 C54 1.372(4)
C53 H53 0.9300
C54 C55 1.375(4)
C54 H54 0.9300
C55 C56 1.383(4)
C55 H55 0.9300
C56 H56 0.9300
C61 C66 1.389(4)
C61 C62 1.393(4)
C61 P2 1.834(3)
C62 C63 1.373(4)
C62 H62 0.9300
C63 C64 1.377(5)
C63 H63 0.9300
C64 C65 1.356(5)
C64 H64 0.9300
C65 C66 1.383(4)
C65 H65 0.9300
C66 H66 0.9300
C11 C16 1.393(4)
C11 C12 1.405(4)
C11 P1 1.822(3)
C12 C13 1.388(4)
C12 S2 1.786(3)
C13 C14 1.381(4)
C13 H13 0.9300
C14 C15 1.368(4)
C14 H14 0.9300
C15 C16 1.380(4)
C15 H15 0.9300
C16 H16 0.9300
C21 C26 1.381(4)
C21 C22 1.397(4)
C21 P1 1.815(3)
C22 C23 1.385(5)
C22 H22 0.9300
C23 C24 1.369(5)
C23 H23 0.9300
C24 C25 1.375(5)
C24 H24 0.9300
C25 C26 1.393(4)
C25 H25 0.9300
C26 H26 0.9300
C31 C36 1.379(4)
C31 C32 1.384(4)
C31 P1 1.828(3)
C32 C33 1.371(4)
C32 H32 0.9300
C33 C34 1.376(4)
C33 H33 0.9300
C34 C35 1.369(4)
C34 H34 0.9300
C35 C36 1.392(4)
C35 H35 0.9300
C36 H36 0.9300
P1 S1 1.9494(11)

loop_
_geom_contact_atom_site_label_1
_geom_contact_atom_site_label_2
_geom_contact_distance
S1 S2 3.6803(12)
S2 P2 3.1308(11)

loop_
_geom_hbond_atom_site_label_D
_geom_hbond_atom_site_label_H
_geom_hbond_atom_site_label_A
_geom_hbond_site_symmetry_A
_geom_hbond_distance_DH
_geom_hbond_distance_HA
_geom_hbond_distance_DA
_geom_hbond_angle_DHA
C23 H23 Cg 2_665 0.93 2.94 3.777(4) 150

loop_
_geom_torsion_atom_site_label_1
_geom_torsion_atom_site_label_2
_geom_torsion_atom_site_label_3
_geom_torsion_atom_site_label_4
_geom_torsion
C46 C41 C42 C43 2.1(4)
P2 C41 C42 C43 -178.3(2)
C46 C41 C42 S2 -176.8(2)
P2 C41 C42 S2 2.7(3)
C41 C42 C43 C44 -0.8(4)
S2 C42 C43 C44 178.1(2)
C42 C43 C44 C45 -0.6(4)
C43 C44 C45 C46 0.6(5)
C44 C45 C46 C41 0.9(5)
C42 C41 C46 C45 -2.2(4)
P2 C41 C46 C45 178.3(2)
C56 C51 C52 C53 1.9(4)
P2 C51 C52 C53 -179.2(2)
C51 C52 C53 C54 -1.4(5)
C52 C53 C54 C55 -0.4(5)
C53 C54 C55 C56 1.5(5)
C54 C55 C56 C51 -1.0(5)
C52 C51 C56 C55 -0.7(4)
P2 C51 C56 C55 -179.6(2)
C66 C61 C62 C63 1.6(5)
P2 C61 C62 C63 179.5(2)
C61 C62 C63 C64 -1.2(5)
C62 C63 C64 C65 0.1(5)
C63 C64 C65 C66 0.6(6)
C64 C65 C66 C61 -0.2(5)
C62 C61 C66 C65 -0.8(5)
P2 C61 C66 C65 -178.6(2)
C16 C11 C12 C13 0.0(4)
P1 C11 C12 C13 170.0(2)
C16 C11 C12 S2 -176.8(2)
P1 C11 C12 S2 -6.9(3)
C11 C12 C13 C14 0.7(4)
S2 C12 C13 C14 177.6(2)
C12 C13 C14 C15 -0.4(4)
C13 C14 C15 C16 -0.6(5)
C14 C15 C16 C11 1.3(5)
C12 C11 C16 C15 -1.0(4)
P1 C11 C16 C15 -171.3(2)
C26 C21 C22 C23 0.9(5)
P1 C21 C22 C23 -173.9(3)
C21 C22 C23 C24 -0.9(5)
C22 C23 C24 C25 0.2(6)
C23 C24 C25 C26 0.4(6)
C22 C21 C26 C25 -0.2(5)
P1 C21 C26 C25 174.3(3)
C24 C25 C26 C21 -0.4(5)
C36 C31 C32 C33 0.5(5)
P1 C31 C32 C33 -178.8(3)
C31 C32 C33 C34 0.0(5)
C32 C33 C34 C35 -0.6(5)
C33 C34 C35 C36 0.6(5)
C32 C31 C36 C35 -0.6(4)
P1 C31 C36 C35 178.8(2)
C34 C35 C36 C31 0.0(5)
C26 C21 P1 C11 30.5(3)
C22 C21 P1 C11 -154.9(2)
C26 C21 P1 C31 -81.0(3)
C22 C21 P1 C31 93.6(3)
C26 C21 P1 S1 157.0(2)
C22 C21 P1 S1 -28.4(3)
C16 C11 P1 C21 -126.7(2)
C12 C11 P1 C21 63.4(2)
C16 C11 P1 C31 -17.1(2)
C12 C11 P1 C31 173.0(2)
C16 C11 P1 S1 105.7(2)
C12 C11 P1 S1 -64.1(2)
C36 C31 P1 C21 -137.5(2)
C32 C31 P1 C21 41.8(3)
C36 C31 P1 C11 108.2(2)
C32 C31 P1 C11 -72.5(3)
C36 C31 P1 S1 -14.4(3)
C32 C31 P1 S1 164.9(2)
C66 C61 P2 C51 11.4(3)
C62 C61 P2 C51 -166.4(2)
C66 C61 P2 C41 -92.7(3)
C62 C61 P2 C41 89.6(3)
C56 C51 P2 C61 -99.5(2)
C52 C51 P2 C61 81.6(2)
C56 C51 P2 C41 5.3(3)
C52 C51 P2 C41 -173.6(2)
C46 C41 P2 C61 6.1(3)
C42 C41 P2 C61 -173.4(2)
C46 C41 P2 C51 -98.7(2)
C42 C41 P2 C51 81.9(2)
C13 C12 S2 C42 57.4(2)
C11 C12 S2 C42 -125.8(2)
C43 C42 S2 C12 26.4(3)
C41 C42 S2 C12 -154.7(2)

loop_
_cod_related_entry_id
_cod_related_entry_database
_cod_related_entry_code
1 ChemSpider 30658142
